data_4116423
loop_
_publ_author_name
'Silvio Aime'
'Alessandro Barge'
'James I. Bruce'
'Mauro Botta'
'Judith A. K. Howard'
'Janet M. Moloney'
'David Parker'
'Alvaro S. de Sousa'
'Mark Woods'

_publ_contact_author 'Professor David Parker'
_publ_contact_author_email david.parker@durham.ac.uk
_publ_section_title
;
 NMR, Relaxometric, and Structural Studies of the Hydration and Exchange
 Dynamics of Cationic Lanthanide Complexes of Macrocyclic Tetraamide
 Ligands
;
_journal_name_full 'Journal of the American Chemical Society'
_journal_page_first 5762
_journal_page_last 5771
_journal_paper_doi 10.1021/ja990225d
_journal_volume 121
_journal_year 1999
_chemical_formula_sum 'C20 H47 Dy F18 N8 O7.5 P3'
_chemical_formula_weight 1117.07
_chemical_name_systematic
;
Dysprosium N, N', N'', N'''-tetrakis(R)-( )-1,4,7
,10-tetraazacyclododecane
;
_space_group_IT_number 2
_symmetry_cell_setting triclinic
_symmetry_space_group_name_Hall '-P 1'
_symmetry_space_group_name_H-M 'P -1'
_atom_sites_solution_hydrogens geom
_atom_sites_solution_primary direct
_atom_sites_solution_secondary difmap
_audit_creation_method 'SHELXL 93'
_cell_angle_alpha 70.1300(10)
_cell_angle_beta 72.9530(10)
_cell_angle_gamma 65.4080(10)
_cell_formula_units_Z 2
_cell_length_a 12.7068(2)
_cell_length_b 13.0137(2)
_cell_length_c 14.3285(2)
_cell_measurement_temperature 150(2)
_cell_volume 1994.07(6)
_computing_cell_refinement 'Siemens SAINT'
_computing_data_collection 'Siemens SMART'
_computing_data_reduction 'Siemens SAINT'
_computing_molecular_graphics 'Siemens SHELXTL'
_computing_publication_material 'Siemens SHELXTL'
_computing_structure_refinement 'SHELXL-93 (Sheldrick, 1993)'
_computing_structure_solution 'SHELXS-86 (Sheldrick, 1990)'
_diffrn_ambient_temperature 150(2)
_diffrn_measurement_device 'Siemens SMART-CCD'
_diffrn_measurement_method '/w scans'
_diffrn_radiation_monochromator graphite
_diffrn_radiation_source 'fine-focus sealed tube'
_diffrn_radiation_type MoK\a
_diffrn_radiation_wavelength 0.71073
_diffrn_reflns_av_R_equivalents 0.0237
_diffrn_reflns_av_sigmaI/netI 0.0282
_diffrn_reflns_limit_h_max 17
_diffrn_reflns_limit_h_min -17
_diffrn_reflns_limit_k_max 17
_diffrn_reflns_limit_k_min -18
_diffrn_reflns_limit_l_max 20
_diffrn_reflns_limit_l_min -19
_diffrn_reflns_number 28728
_diffrn_reflns_theta_max 30.27
_diffrn_reflns_theta_min 1.54
_diffrn_standards_decay_% none
_diffrn_standards_interval_count none
_diffrn_standards_interval_time none
_exptl_absorpt_coefficient_mu 2.128
_exptl_absorpt_correction_T_max 0.632
_exptl_absorpt_correction_T_min 0.443
_exptl_absorpt_correction_type integration
_exptl_crystal_colour colourless
_exptl_crystal_density_diffrn 1.860
_exptl_crystal_description block
_exptl_crystal_F_000 1112
_exptl_crystal_size_max 0.30
_exptl_crystal_size_mid 0.30
_exptl_crystal_size_min 0.30
_refine_diff_density_max 0.795
_refine_diff_density_min -1.210
_refine_diff_density_rms 0.092
_refine_ls_extinction_coef noref
_refine_ls_extinction_method none
_refine_ls_goodness_of_fit_all 1.064
_refine_ls_goodness_of_fit_obs 1.060
_refine_ls_hydrogen_treatment ref
_refine_ls_matrix_type full
_refine_ls_number_parameters 794
_refine_ls_number_reflns 10723
_refine_ls_number_restraints 0
_refine_ls_restrained_S_all 1.068
_refine_ls_restrained_S_obs 1.060
_refine_ls_R_factor_all 0.0271
_refine_ls_R_factor_obs 0.0234
_refine_ls_shift/esd_max -0.065
_refine_ls_shift/esd_mean 0.002
_refine_ls_structure_factor_coef Fsqd
_refine_ls_weighting_details 'w=1/[\s^2^(Fo^2^)+(0.0265P)^2^+1.9325P] where P=(Fo^2^+2Fc^2^)/3'
_refine_ls_weighting_scheme calc
_refine_ls_wR_factor_all 0.0589
_refine_ls_wR_factor_obs 0.0563
_reflns_number_observed 9999
_reflns_number_total 10729
_reflns_observed_criterion >2sigma(I)
_cod_data_source_file ja990225d_1.cif
_cod_data_source_block 97srv181
_cod_depositor_comments
;
The following automatic conversions were performed:

'_exptl_absorpt_correction_type' value 'Integration' changed to
'integration' according to the built-in table from CIF Core
dictionary named 'cif_core.dic' version 2.4.1 from 2010-06-29.

Automatic conversion script
Id: cif_fix_values 1715 2011-07-08 13:25:40Z adriana 

The following automatic conversions were performed:

'_refine_ls_weighting_scheme' value 'calc
w=1/[\s^2^(Fo^2^)+(0.0265P)^2^+1.9325P] where P=(Fo^2^+2Fc^2^)/3' was
changed to 'calc'. New tag '_refine_ls_weighting_details' was
created. The value of the new tag was set to
'w=1/[\s^2^(Fo^2^)+(0.0265P)^2^+1.9325P] where P=(Fo^2^+2Fc^2^)/3'.

Automatic conversion script
Id: cif_fix_values 3143 2015-03-26 13:38:13Z robertas 
;
_cod_original_cell_volume 1994.07(5)
_cod_original_formula_sum 'C20 H47 Dy F18 N8 O7.50 P3'
_cod_database_code 4116423

loop_
_symmetry_equiv_pos_as_xyz
'x, y, z'
'-x, -y, -z'

loop_
_atom_site_aniso_label
_atom_site_aniso_U_11
_atom_site_aniso_U_22
_atom_site_aniso_U_33
_atom_site_aniso_U_23
_atom_site_aniso_U_13
_atom_site_aniso_U_12
Dy1 0.01127(5) 0.01261(5) 0.01116(4) -0.00281(3) -0.00174(3) -0.00382(3)
O1 0.0176(7) 0.0184(7) 0.0150(7) -0.0006(5) -0.0044(5) -0.0073(6)
O2 0.0162(7) 0.0178(7) 0.0160(7) -0.0055(5) -0.0039(5) -0.0049(6)
O3 0.0135(7) 0.0152(6) 0.0153(6) -0.0021(5) -0.0033(5) -0.0022(5)
O4 0.0185(7) 0.0196(7) 0.0176(7) -0.0058(6) -0.0018(6) -0.0080(6)
O5 0.0139(7) 0.0203(7) 0.0169(7) -0.0061(6) -0.0012(6) -0.0050(6)
N1 0.0148(8) 0.0171(8) 0.0149(8) -0.0021(6) -0.0034(6) -0.0065(7)
N2 0.0147(8) 0.0146(8) 0.0167(8) -0.0037(6) -0.0038(6) -0.0038(7)
N3 0.0139(8) 0.0155(8) 0.0166(8) -0.0041(6) -0.0010(6) -0.0044(7)
N4 0.0184(9) 0.0185(8) 0.0146(8) -0.0043(6) -0.0001(6) -0.0074(7)
N5 0.0240(10) 0.0249(9) 0.0198(9) 0.0033(7) -0.0099(7) -0.0109(8)
N6 0.0214(10) 0.0204(9) 0.0232(9) -0.0107(7) -0.0058(7) -0.0042(8)
N7 0.0183(9) 0.0148(8) 0.0184(9) -0.0003(7) -0.0048(7) -0.0011(7)
N8 0.0347(12) 0.0241(9) 0.0229(9) -0.0061(8) -0.0090(8) -0.0138(9)
C1 0.0204(10) 0.0171(9) 0.0193(9) -0.0017(8) -0.0056(8) -0.0091(8)
C2 0.0160(10) 0.0206(10) 0.0205(10) -0.0032(8) -0.0042(8) -0.0095(8)
C3 0.0152(10) 0.0182(9) 0.0209(10) -0.0036(8) -0.0070(8) -0.0040(8)
C4 0.0116(9) 0.0187(9) 0.0238(10) -0.0051(8) -0.0031(8) -0.0026(8)
C5 0.0171(10) 0.0179(9) 0.0200(10) -0.0080(8) 0.0012(8) -0.0024(8)
C6 0.0177(10) 0.0229(10) 0.0183(10) -0.0077(8) 0.0030(8) -0.0050(9)
C7 0.0196(11) 0.0218(10) 0.0136(9) -0.0039(7) 0.0015(8) -0.0083(9)
C8 0.0182(10) 0.0216(10) 0.0164(9) -0.0030(8) 0.0010(8) -0.0094(8)
C11 0.0191(10) 0.0153(9) 0.0189(10) -0.0003(7) -0.0050(8) -0.0063(8)
C12 0.0145(9) 0.0195(9) 0.0153(9) -0.0051(7) -0.0017(7) -0.0040(8)
C13 0.0347(15) 0.043(2) 0.0297(13) 0.0029(11) -0.0187(11) -0.0192(13)
C21 0.0185(10) 0.0198(9) 0.0174(9) -0.0062(8) -0.0046(8) -0.0047(8)
C22 0.0173(10) 0.0161(9) 0.0140(9) -0.0031(7) -0.0015(7) -0.0061(8)
C23 0.0241(13) 0.0271(12) 0.0402(15) -0.0188(11) -0.0107(11) 0.0041(10)
C31 0.0164(10) 0.0138(9) 0.0192(9) -0.0030(7) -0.0025(7) -0.0028(8)
C32 0.0147(9) 0.0153(9) 0.0181(9) -0.0035(7) -0.0040(7) -0.0054(7)
C33 0.0347(14) 0.0205(11) 0.0161(10) -0.0004(8) -0.0035(9) -0.0037(10)
C41 0.0266(12) 0.0254(11) 0.0154(9) -0.0083(8) -0.0012(8) -0.0118(9)
C42 0.0179(10) 0.0172(9) 0.0194(9) -0.0054(7) -0.0058(8) -0.0035(8)
C43 0.045(2) 0.0317(13) 0.0346(14) -0.0028(11) -0.0120(12) -0.0247(13)
P1 0.0198(3) 0.0261(3) 0.0217(3) -0.0065(2) -0.0058(2) -0.0087(2)
F1 0.073(3) 0.030(2) 0.088(4) -0.022(2) -0.041(3) -0.005(2)
F1A 0.087(7) 0.029(3) 0.070(6) 0.007(4) -0.027(5) -0.027(4)
F2 0.076(5) 0.027(2) 0.071(4) -0.010(3) -0.045(3) -0.005(3)
F2A 0.075(7) 0.037(5) 0.078(7) 0.020(4) -0.041(5) -0.034(5)
F3 0.036(2) 0.100(5) 0.021(2) -0.013(3) -0.0020(13) -0.034(3)
F3A 0.027(3) 0.108(8) 0.042(4) -0.047(5) 0.001(2) -0.020(5)
F4 0.0289(9) 0.0530(10) 0.0459(9) -0.0169(8) -0.0181(7) -0.0106(8)
F5 0.0314(9) 0.0630(11) 0.0381(9) -0.0168(8) -0.0129(7) -0.0196(8)
F6 0.042(2) 0.106(4) 0.026(2) -0.019(2) 0.0054(13) -0.043(3)
F6A 0.023(3) 0.102(6) 0.054(4) -0.051(5) 0.006(2) -0.013(4)
P2 0.0217(3) 0.0244(3) 0.0207(3) -0.0037(2) -0.0057(2) -0.0066(2)
F7 0.0438(11) 0.0476(10) 0.0655(12) -0.0077(9) -0.0194(9) -0.0258(9)
F8 0.0445(11) 0.0682(13) 0.0294(8) -0.0234(8) -0.0042(7) -0.0082(9)
F9 0.0431(10) 0.0474(10) 0.0428(9) 0.0036(8) -0.0189(8) -0.0275(8)
F10 0.0354(9) 0.0332(8) 0.0369(9) 0.0059(7) -0.0157(7) -0.0062(7)
F11 0.0494(11) 0.0338(8) 0.0271(8) -0.0087(6) 0.0028(7) -0.0079(8)
F12 0.0429(10) 0.0260(8) 0.0403(9) -0.0029(7) -0.0163(7) -0.0013(7)
O1S 0.109(24) 0.159(24) 0.028(13) 0.001(12) -0.008(11) -0.093(20)
O2S 0.038(4) 0.085(6) 0.029(7) -0.003(4) -0.014(4) -0.029(4)
O3S 0.056(7) 0.070(7) 0.046(6) -0.011(5) -0.010(5) 0.003(6)
O4S 0.119(14) 0.076(10) 0.036(7) 0.009(7) -0.035(9) -0.071(11)
O5S 0.074(8) 0.070(7) 0.073(8) -0.024(6) -0.016(6) -0.026(6)
O6S 0.061(2) 0.061(2) 0.0526(15) -0.0221(12) -0.0162(12) -0.0105(14)
O7S 0.028(5) 0.073(7) 0.083(5) -0.038(4) -0.029(5) -0.009(5)
O8S 0.027(5) 0.047(4) 0.058(3) -0.022(3) -0.027(4) -0.010(4)

loop_
_atom_site_label
_atom_site_type_symbol
_atom_site_fract_x
_atom_site_fract_y
_atom_site_fract_z
_atom_site_U_iso_or_equiv
_atom_site_thermal_displace_type
_atom_site_occupancy
_atom_site_calc_flag
_atom_site_refinement_flags
_atom_site_disorder_group
Dy1 Dy -0.803826(8) -0.005624(8) -0.185097(6) 0.01192(3) Uani 1 d . .
O1 O -0.92154(13) 0.11167(13) -0.30872(11) 0.0173(3) Uani 1 d . .
O2 O -0.90440(13) 0.14696(13) -0.10834(11) 0.0165(3) Uani 1 d . .
O3 O -0.80386(13) -0.12020(12) -0.01260(11) 0.0160(3) Uani 1 d . .
O4 O -0.83434(14) -0.15326(13) -0.22092(11) 0.0181(3) Uani 1 d . .
O5 O -0.99950(14) -0.01248(14) -0.11101(12) 0.0174(3) Uani 1 d . .
H5C H -1.0296(28) -0.0178(28) -0.1488(24) 0.029(8) Uiso 1 d . .
H5D H -1.0438(30) 0.0314(30) -0.0843(25) 0.030(9) Uiso 1 d . .
N1 N -0.7383(2) 0.1703(2) -0.30629(13) 0.0157(3) Uani 1 d . .
N2 N -0.6657(2) 0.04034(15) -0.10941(13) 0.0156(3) Uani 1 d . .
N3 N -0.6091(2) -0.18286(15) -0.15919(13) 0.0160(3) Uani 1 d . .
N4 N -0.6795(2) -0.0518(2) -0.35874(13) 0.0175(3) Uani 1 d . .
N5 N -0.9809(2) 0.2715(2) -0.43496(15) 0.0231(4) Uani 1 d . .
H5 H -0.9741(26) 0.3360(27) -0.4680(22) 0.025(7) Uiso 1 d . .
N6 N -0.9232(2) 0.2642(2) -0.01464(15) 0.0209(4) Uani 1 d . .
H6 H -0.8890(30) 0.2775(29) 0.0157(25) 0.035(9) Uiso 1 d . .
N7 N -0.7219(2) -0.2828(2) 0.10310(14) 0.0196(4) Uani 1 d . .
H7 H -0.6691(30) -0.3384(30) 0.1071(24) 0.034(9) Uiso 1 d . .
N8 N -0.8283(2) -0.2516(2) -0.3267(2) 0.0250(4) Uani 1 d . .
H8 H -0.7925(33) -0.2732(32) -0.3838(28) 0.047(10) Uiso 1 d . .
C1 C -0.6905(2) 0.2179(2) -0.2537(2) 0.0184(4) Uani 1 d . .
H1A H -0.7600(23) 0.2656(22) -0.2135(18) 0.012(6) Uiso 1 d . .
H1B H -0.6506(25) 0.2700(24) -0.3043(20) 0.021(7) Uiso 1 d . .
C2 C -0.6077(2) 0.1199(2) -0.1869(2) 0.0183(4) Uani 1 d . .
H2A H -0.5448(25) 0.0752(24) -0.2254(20) 0.017(6) Uiso 1 d . .
H2B H -0.5757(26) 0.1525(25) -0.1572(21) 0.024(7) Uiso 1 d . .
C3 C -0.5728(2) -0.0694(2) -0.0679(2) 0.0182(4) Uani 1 d . .
H3A H -0.6070(24) -0.1086(23) -0.0032(20) 0.017(6) Uiso 1 d . .
H3B H -0.5077(27) -0.0516(26) -0.0597(22) 0.027(7) Uiso 1 d . .
C4 C -0.5204(2) -0.1504(2) -0.1381(2) 0.0191(4) Uani 1 d . .
H4A H -0.4822(23) -0.1123(23) -0.2009(20) 0.016(6) Uiso 1 d . .
H4B H -0.4584(26) -0.2176(25) -0.1113(21) 0.023(7) Uiso 1 d . .
C5 C -0.5569(2) -0.2319(2) -0.2497(2) 0.0198(4) Uani 1 d . .
H5A H -0.6000(26) -0.2759(25) -0.2489(21) 0.023(7) Uiso 1 d . .
H5B H -0.4751(28) -0.2857(27) -0.2455(22) 0.030(8) Uiso 1 d . .
C6 C -0.5585(2) -0.1355(2) -0.3456(2) 0.0211(4) Uani 1 d . .
H6A H -0.5177(25) -0.0895(24) -0.3468(20) 0.019(6) Uiso 1 d . .
H6B H -0.5237(27) -0.1688(27) -0.4014(23) 0.029(8) Uiso 1 d . .
C7 C -0.6716(2) 0.0567(2) -0.4361(2) 0.0192(4) Uani 1 d . .
H7A H -0.7453(25) 0.0942(23) -0.4599(19) 0.017(6) Uiso 1 d . .
H7B H -0.6157(24) 0.0421(23) -0.4901(20) 0.017(6) Uiso 1 d . .
C8 C -0.6473(2) 0.1351(2) -0.3939(2) 0.0193(4) Uani 1 d . .
H8A H -0.5697(24) 0.0931(23) -0.3713(19) 0.014(6) Uiso 1 d . .
H8B H -0.6390(24) 0.2019(24) -0.4448(20) 0.019(7) Uiso 1 d . .
C11 C -0.8457(2) 0.2634(2) -0.3419(2) 0.0184(4) Uani 1 d . .
H11A H -0.8287(25) 0.3230(25) -0.3973(21) 0.023(7) Uiso 1 d . .
H11B H -0.8902(28) 0.3027(27) -0.2878(23) 0.032(8) Uiso 1 d . .
C12 C -0.9195(2) 0.2101(2) -0.36228(15) 0.0171(4) Uani 1 d . .
C13 C -1.0578(3) 0.2322(3) -0.4615(2) 0.0339(6) Uani 1 d . .
H13A H -1.1252(35) 0.3017(34) -0.4819(28) 0.051(10) Uiso 1 d . .
H13B H -1.0779(35) 0.1790(36) -0.4118(30) 0.054(11) Uiso 1 d . .
H13C H -1.0212(36) 0.2001(35) -0.5200(30) 0.056(11) Uiso 1 d . .
C21 C -0.7423(2) 0.0978(2) -0.0278(2) 0.0185(4) Uani 1 d . .
H21A H -0.7039(26) 0.1417(26) -0.0098(21) 0.025(7) Uiso 1 d . .
H21B H -0.7569(25) 0.0407(25) 0.0336(21) 0.022(7) Uiso 1 d . .
C22 C -0.8636(2) 0.1743(2) -0.05344(15) 0.0162(4) Uani 1 d . .
C23 C -1.0437(2) 0.3377(2) -0.0276(2) 0.0310(5) Uani 1 d . .
H23A H -1.0604(35) 0.4057(36) -0.0158(29) 0.054(11) Uiso 1 d . .
H23B H -1.0969(41) 0.2976(40) 0.0184(34) 0.074(14) Uiso 1 d . .
H23C H -1.0560(37) 0.3491(36) -0.0909(32) 0.062(12) Uiso 1 d . .
C31 C -0.6401(2) -0.2739(2) -0.0731(2) 0.0179(4) Uani 1 d . .
H31A H -0.5735(24) -0.3310(23) -0.0491(19) 0.016(6) Uiso 1 d . .
H31B H -0.6800(24) -0.3043(24) -0.0952(20) 0.017(6) Uiso 1 d . .
C32 C -0.7274(2) -0.2204(2) 0.0100(2) 0.0159(4) Uani 1 d . .
C33 C -0.8008(2) -0.2411(2) 0.1903(2) 0.0272(5) Uani 1 d . .
H33A H -0.7839(32) -0.2970(33) 0.2471(28) 0.047(10) Uiso 1 d . .
H33B H -0.8845(31) -0.2241(29) 0.1877(24) 0.037(9) Uiso 1 d . .
H33C H -0.7970(28) -0.1711(29) 0.1907(23) 0.030(8) Uiso 1 d . .
C41 C -0.7407(2) -0.1037(2) -0.3930(2) 0.0212(4) Uani 1 d . .
H41A H -0.6870(28) -0.1517(27) -0.4385(23) 0.031(8) Uiso 1 d . .
H41B H -0.8044(29) -0.0379(29) -0.4245(23) 0.034(8) Uiso 1 d . .
C42 C -0.8031(2) -0.1743(2) -0.3060(2) 0.0183(4) Uani 1 d . .
C43 C -0.9027(3) -0.3149(3) -0.2552(2) 0.0335(6) Uani 1 d . .
H43A H -0.9221(45) -0.3480(46) -0.2897(38) 0.089(16) Uiso 1 d . .
H43B H -0.9602(45) -0.2664(45) -0.2232(36) 0.081(16) Uiso 1 d . .
H43C H -0.8611(38) -0.3732(38) -0.2075(32) 0.062(12) Uiso 1 d . .
P1 P -0.75943(5) 0.01094(5) 0.29631(4) 0.02168(11) Uani 1 d . .
F1 F -0.8078(5) 0.1465(4) 0.2823(4) 0.0602(13) Uani 0.65 d P .
F1A F -0.7651(9) 0.1397(7) 0.2331(7) 0.062(2) Uani 0.35 d P .
F2 F -0.7116(7) -0.1281(7) 0.3132(5) 0.056(2) Uani 0.60 d P .
F2A F -0.7468(11) -0.1178(10) 0.3520(7) 0.061(3) Uani 0.40 d P .
F3 F -0.6741(6) 0.0217(6) 0.1923(5) 0.050(2) Uani 0.60 d P .
F3A F -0.6710(9) -0.0303(9) 0.1985(8) 0.054(3) Uani 0.40 d P .
F4 F -0.86237(15) 0.0238(2) 0.24489(13) 0.0400(4) Uani 1 d . .
F5 F -0.65509(15) -0.0041(2) 0.34718(13) 0.0404(4) Uani 1 d . .
F6 F -0.8450(5) -0.0051(5) 0.4036(4) 0.0541(14) Uani 0.60 d P .
F6A F -0.8465(6) 0.0558(7) 0.3877(6) 0.057(2) Uani 0.40 d P .
P2 P -0.18798(5) -0.42798(5) 0.67202(4) 0.02285(12) Uani 1 d . .
F7 F -0.0949(2) -0.3725(2) 0.6648(2) 0.0484(5) Uani 1 d . .
F8 F -0.2589(2) -0.3921(2) 0.77479(13) 0.0489(5) Uani 1 d . .
F9 F -0.2821(2) -0.4830(2) 0.67745(13) 0.0418(4) Uani 1 d . .
F10 F -0.10994(15) -0.55139(14) 0.73254(12) 0.0392(4) Uani 1 d . .
F11 F -0.1186(2) -0.46308(15) 0.56744(12) 0.0411(4) Uani 1 d . .
F12 F -0.2662(2) -0.30557(14) 0.60947(13) 0.0396(4) Uani 1 d . .
P3 P -0.5985(2) 0.4297(2) -0.1494(2) 0.0175(5) Uiso 0.50 d P 1
F13 F -0.5146(7) 0.3716(6) -0.2374(5) 0.070(2) Uiso 0.50 d P 1
F14 F -0.6873(4) 0.4866(4) -0.0591(4) 0.0480(10) Uiso 0.50 d P 1
F15 F -0.6468(4) 0.5546(4) -0.2236(4) 0.0445(9) Uiso 0.50 d P 1
F16 F -0.7003(4) 0.3931(3) -0.1578(4) 0.0354(9) Uiso 0.50 d P 1
F17 F -0.5521(5) 0.3082(4) -0.0740(4) 0.0303(10) Uiso 0.50 d P 1
F18 F -0.4985(4) 0.4719(4) -0.1393(5) 0.0220(11) Uiso 0.50 d P 1
P3A P -0.6165(3) 0.4287(3) -0.1300(3) 0.0205(10) Uiso 0.25 d P 2
F13A F -0.5632(8) 0.4087(7) -0.2485(6) 0.039(2) Uiso 0.25 d P 2
F14A F -0.6564(6) 0.4479(6) -0.0247(5) 0.0313(14) Uiso 0.25 d P 2
F15A F -0.6852(5) 0.5621(5) -0.1783(5) 0.0233(11) Uiso 0.25 d P 2
F16A F -0.7231(6) 0.3921(5) -0.1220(5) 0.0250(14) Uiso 0.25 d P 2
F17A F -0.5795(10) 0.3213(10) -0.0546(9) 0.055(4) Uiso 0.25 d P 2
F18A F -0.5103(7) 0.4629(7) -0.1149(6) 0.028(2) Uiso 0.25 d P 2
P3B P -0.5798(3) 0.4335(3) -0.1726(3) 0.0204(8) Uiso 0.25 d P 3
F13B F -0.4761(9) 0.3629(8) -0.2327(7) 0.043(2) Uiso 0.25 d P 3
F14B F -0.6928(6) 0.5148(6) -0.1016(6) 0.034(2) Uiso 0.25 d P 3
F15B F -0.6062(6) 0.5434(5) -0.2608(5) 0.0240(12) Uiso 0.25 d P 3
F16B F -0.6710(6) 0.3979(6) -0.1975(6) 0.0294(14) Uiso 0.25 d P 3
F17B F -0.5237(7) 0.2967(6) -0.1010(6) 0.030(2) Uiso 0.25 d P 3
F18B F -0.4890(7) 0.4660(8) -0.1641(6) 0.031(2) Uiso 0.25 d P 3
O1S O -0.5766(34) -0.5875(42) -0.5346(22) 0.090(14) Uani 0.25 d P .
O2S O -0.5912(12) -0.5845(14) -0.5101(11) 0.050(3) Uani 0.50 d P .
O3S O -0.6832(10) -0.4389(11) -0.4229(8) 0.067(3) Uani 0.25 d P .
O4S O -0.6539(18) -0.5461(15) -0.4879(10) 0.066(4) Uani 0.25 d P .
O5S O -0.5536(12) -0.2979(11) -0.5388(9) 0.069(3) Uani 0.25 d P .
O6S O -0.6481(3) -0.3341(2) -0.5050(2) 0.0583(7) Uani 1 d . .
O7S O -0.8058(8) 0.3309(14) 0.0846(13) 0.055(3) Uani 0.50 d P .
O8S O -0.8407(8) 0.3512(11) 0.0852(11) 0.038(2) Uani 0.50 d P .

loop_
_atom_type_symbol
_atom_type_description
_atom_type_scat_dispersion_real
_atom_type_scat_dispersion_imag
_atom_type_scat_source
C C 0.0033 0.0016 'International Tables Vol C Tables 4.2.6.8 and 6.1.1.4'
H H 0.0000 0.0000 'International Tables Vol C Tables 4.2.6.8 and 6.1.1.4'
N N 0.0061 0.0033 'International Tables Vol C Tables 4.2.6.8 and 6.1.1.4'
O O 0.0106 0.0060 'International Tables Vol C Tables 4.2.6.8 and 6.1.1.4'
F F 0.0171 0.0103 'International Tables Vol C Tables 4.2.6.8 and 6.1.1.4'
P P 0.1023 0.0942 'International Tables Vol C Tables 4.2.6.8 and 6.1.1.4'
Dy Dy -0.1892 4.4098 'International Tables Vol C Tables 4.2.6.8 and 6.1.1.4'

loop_
_geom_angle_atom_site_label_1
_geom_angle_atom_site_label_2
_geom_angle_atom_site_label_3
_geom_angle
O2 Dy1 O4 140.43(5)
O2 Dy1 O1 84.68(5)
O4 Dy1 O1 81.42(5)
O2 Dy1 O3 82.42(5)
O4 Dy1 O3 87.95(5)
O1 Dy1 O3 144.71(5)
O2 Dy1 O5 72.94(6)
O4 Dy1 O5 67.63(6)
O1 Dy1 O5 73.61(5)
O3 Dy1 O5 71.22(5)
O2 Dy1 N3 131.87(5)
O4 Dy1 N3 76.57(5)
O1 Dy1 N3 140.73(5)
O3 Dy1 N3 66.70(5)
O5 Dy1 N3 124.73(5)
O2 Dy1 N4 141.71(5)
O4 Dy1 N4 66.95(5)
O1 Dy1 N4 72.68(5)
O3 Dy1 N4 132.85(5)
O5 Dy1 N4 126.26(6)
N3 Dy1 N4 68.88(5)
O2 Dy1 N1 74.37(5)
O4 Dy1 N1 130.84(5)
O1 Dy1 N1 66.48(5)
O3 Dy1 N1 139.02(5)
O5 Dy1 N1 129.90(5)
N3 Dy1 N1 105.37(5)
N4 Dy1 N1 68.42(5)
O2 Dy1 N2 67.11(5)
O4 Dy1 N2 144.70(5)
O1 Dy1 N2 130.80(5)
O3 Dy1 N2 72.53(5)
O5 Dy1 N2 128.52(6)
N3 Dy1 N2 68.80(5)
N4 Dy1 N2 105.18(6)
N1 Dy1 N2 67.46(5)
C12 O1 Dy1 123.93(14)
C22 O2 Dy1 125.24(13)
C32 O3 Dy1 121.39(13)
C42 O4 Dy1 124.05(14)
Dy1 O5 H5C 112.8(23)
Dy1 O5 H5D 121.1(26)
H5C O5 H5D 107.5(34)
C11 N1 C1 108.4(2)
C11 N1 C8 110.0(2)
C1 N1 C8 108.2(2)
C11 N1 Dy1 106.29(12)
C1 N1 Dy1 112.47(12)
C8 N1 Dy1 111.39(12)
C21 N2 C3 110.1(2)
C21 N2 C2 109.4(2)
C3 N2 C2 108.6(2)
C21 N2 Dy1 106.48(12)
C3 N2 Dy1 110.56(12)
C2 N2 Dy1 111.74(12)
C31 N3 C4 110.4(2)
C31 N3 C5 108.0(2)
C4 N3 C5 108.8(2)
C31 N3 Dy1 106.73(12)
C4 N3 Dy1 111.72(12)
C5 N3 Dy1 111.14(12)
C41 N4 C7 108.9(2)
C41 N4 C6 110.1(2)
C7 N4 C6 109.1(2)
C41 N4 Dy1 107.28(12)
C7 N4 Dy1 111.14(12)
C6 N4 Dy1 110.28(12)
C12 N5 C13 123.4(2)
C12 N5 H5 117.6(21)
C13 N5 H5 119.0(21)
C22 N6 C23 122.6(2)
C22 N6 H6 115.8(25)
C23 N6 H6 121.6(25)
C32 N7 C33 123.1(2)
C32 N7 H7 112.8(25)
C33 N7 H7 123.6(25)
C42 N8 C43 123.2(2)
C42 N8 H8 119.4(24)
C43 N8 H8 117.0(24)
N1 C1 C2 110.6(2)
N1 C1 H1A 105.7(15)
C2 C1 H1A 111.3(14)
N1 C1 H1B 109.4(16)
C2 C1 H1B 111.2(16)
H1A C1 H1B 108.4(22)
N2 C2 C1 112.5(2)
N2 C2 H2A 107.4(17)
C1 C2 H2A 110.1(16)
N2 C2 H2B 111.6(17)
C1 C2 H2B 108.9(17)
H2A C2 H2B 106.2(24)
N2 C3 C4 111.3(2)
N2 C3 H3A 108.9(16)
C4 C3 H3A 109.3(16)
N2 C3 H3B 110.2(17)
C4 C3 H3B 107.4(17)
H3A C3 H3B 109.7(23)
N3 C4 C3 113.4(2)
N3 C4 H4A 109.0(16)
C3 C4 H4A 108.5(16)
N3 C4 H4B 111.6(17)
C3 C4 H4B 109.2(17)
H4A C4 H4B 104.7(23)
N3 C5 C6 110.9(2)
N3 C5 H5A 108.1(18)
C6 C5 H5A 111.1(17)
N3 C5 H5B 109.8(17)
C6 C5 H5B 109.6(17)
H5A C5 H5B 107.4(25)
N4 C6 C5 112.9(2)
N4 C6 H6A 104.8(17)
C5 C6 H6A 112.2(16)
N4 C6 H6B 108.9(18)
C5 C6 H6B 109.1(18)
H6A C6 H6B 108.8(25)
N4 C7 C8 112.1(2)
N4 C7 H7A 105.8(16)
C8 C7 H7A 112.1(16)
N4 C7 H7B 112.8(17)
C8 C7 H7B 107.9(17)
H7A C7 H7B 106.2(23)
N1 C8 C7 112.8(2)
N1 C8 H8A 108.1(15)
C7 C8 H8A 109.1(15)
N1 C8 H8B 110.4(17)
C7 C8 H8B 110.9(17)
H8A C8 H8B 105.1(22)
N1 C11 C12 110.0(2)
N1 C11 H11A 112.7(17)
C12 C11 H11A 113.2(17)
N1 C11 H11B 107.0(18)
C12 C11 H11B 109.2(19)
H11A C11 H11B 104.4(25)
O1 C12 N5 123.1(2)
O1 C12 C11 119.5(2)
N5 C12 C11 117.4(2)
N5 C13 H13A 106.8(22)
N5 C13 H13B 111.2(26)
H13A C13 H13B 113.1(34)
N5 C13 H13C 112.2(24)
H13A C13 H13C 105.4(31)
H13B C13 H13C 108.0(35)
N2 C21 C22 111.1(2)
N2 C21 H21A 111.8(17)
C22 C21 H21A 112.7(16)
N2 C21 H21B 110.9(17)
C22 C21 H21B 104.4(17)
H21A C21 H21B 105.6(23)
O2 C22 N6 122.7(2)
O2 C22 C21 119.2(2)
N6 C22 C21 118.1(2)
N6 C23 H23A 109.2(26)
N6 C23 H23B 109.0(27)
H23A C23 H23B 111.3(36)
N6 C23 H23C 112.1(26)
H23A C23 H23C 109.9(35)
H23B C23 H23C 105.2(36)
N3 C31 C32 110.6(2)
N3 C31 H31A 111.0(16)
C32 C31 H31A 110.6(16)
N3 C31 H31B 107.2(16)
C32 C31 H31B 105.1(17)
H31A C31 H31B 112.1(23)
O3 C32 N7 123.0(2)
O3 C32 C31 119.3(2)
N7 C32 C31 117.7(2)
N7 C33 H33A 109.5(23)
N7 C33 H33B 110.7(19)
H33A C33 H33B 107.0(29)
N7 C33 H33C 111.0(19)
H33A C33 H33C 112.2(29)
H33B C33 H33C 106.3(27)
N4 C41 C42 112.2(2)
N4 C41 H41A 111.6(18)
C42 C41 H41A 109.7(18)
N4 C41 H41B 106.1(19)
C42 C41 H41B 104.3(19)
H41A C41 H41B 112.7(25)
O4 C42 N8 123.3(2)
O4 C42 C41 120.1(2)
N8 C42 C41 116.4(2)
N8 C43 H43A 107.3(33)
N8 C43 H43B 107.7(32)
H43A C43 H43B 117.1(45)
N8 C43 H43C 109.9(27)
H43A C43 H43C 108.2(40)
H43B C43 H43C 106.6(39)
F2A P1 F6A 92.0(5)
F2A P1 F3 112.4(4)
F6A P1 F3 155.0(4)
F2A P1 F1 156.2(4)
F6A P1 F1 64.2(4)
F3 P1 F1 91.4(3)
F2A P1 F1A 176.0(5)
F6A P1 F1A 92.0(5)
F3 P1 F1A 63.6(4)
F1 P1 F1A 27.8(3)
F2A P1 F2 22.5(4)
F6A P1 F2 114.5(4)
F3 P1 F2 89.9(3)
F1 P1 F2 178.7(3)
F1A P1 F2 153.5(4)
F2A P1 F6 65.5(4)
F6A P1 F6 27.0(3)
F3 P1 F6 177.9(3)
F1 P1 F6 90.7(3)
F1A P1 F6 118.5(4)
F2 P1 F6 88.0(3)
F2A P1 F4 90.7(5)
F6A P1 F4 93.4(3)
F3 P1 F4 91.8(2)
F1 P1 F4 90.0(2)
F1A P1 F4 89.6(4)
F2 P1 F4 90.1(3)
F6 P1 F4 88.3(2)
F2A P1 F5 88.6(5)
F6A P1 F5 87.3(3)
F3 P1 F5 87.8(2)
F1 P1 F5 90.9(2)
F1A P1 F5 91.0(4)
F2 P1 F5 89.0(3)
F6 P1 F5 92.1(2)
F4 P1 F5 178.99(10)
F2A P1 F3A 90.2(5)
F6A P1 F3A 177.7(5)
F3 P1 F3A 23.1(4)
F1 P1 F3A 113.5(4)
F1A P1 F3A 85.8(5)
F2 P1 F3A 67.7(4)
F6 P1 F3A 154.9(4)
F4 P1 F3A 85.8(4)
F5 P1 F3A 93.5(4)
F1A F1 P1 78.0(8)
F1A F1 F6A 135.3(10)
P1 F1 F6A 57.4(3)
F1 F1A P1 74.2(8)
F1 F1A F3 131.6(11)
P1 F1A F3 57.4(4)
F2A F2 P1 74.1(16)
F2 F2A P1 83.4(16)
F2 F2A F6 142.0(20)
P1 F2A F6 58.7(4)
F3A F3 P1 82.5(14)
F3A F3 F1A 138.4(17)
P1 F3 F1A 59.0(4)
F3 F3A P1 74.4(13)
F6A F6 P1 72.5(8)
F6A F6 F2A 126.8(10)
P1 F6 F2A 55.7(4)
F6 F6A P1 80.5(9)
F6 F6A F1 137.1(11)
P1 F6A F1 58.3(3)
F7 P2 F8 90.88(11)
F7 P2 F10 90.64(10)
F8 P2 F10 90.87(10)
F7 P2 F12 90.09(10)
F8 P2 F12 90.19(10)
F10 P2 F12 178.71(10)
F7 P2 F9 179.10(10)
F8 P2 F9 89.75(11)
F10 P2 F9 89.99(10)
F12 P2 F9 89.27(10)
F7 P2 F11 89.77(11)
F8 P2 F11 178.95(10)
F10 P2 F11 89.94(9)
F12 P2 F11 88.99(9)
F9 P2 F11 89.59(10)
F17 P3 F13 87.8(4)
F17 P3 F15 178.5(3)
F13 P3 F15 93.6(4)
F17 P3 F16 88.9(3)
F13 P3 F16 90.0(3)
F15 P3 F16 91.7(2)
F17 P3 F14 91.6(3)
F13 P3 F14 178.0(3)
F15 P3 F14 87.0(3)
F16 P3 F14 88.1(3)
F17 P3 F18 92.5(3)
F13 P3 F18 92.1(4)
F15 P3 F18 86.9(3)
F16 P3 F18 177.6(3)
F14 P3 F18 89.8(3)
F17A P3A F14A 68.2(5)
F17A P3A F16A 84.8(6)
F14A P3A F16A 93.6(4)
F17A P3A F15A 159.6(6)
F14A P3A F15A 91.8(4)
F16A P3A F15A 92.3(4)
F17A P3A F18A 88.4(6)
F14A P3A F18A 76.1(4)
F16A P3A F18A 169.2(5)
F15A P3A F18A 91.0(4)
F17A P3A F13A 111.7(6)
F14A P3A F13A 176.1(5)
F16A P3A F13A 90.3(4)
F15A P3A F13A 88.4(4)
F18A P3A F13A 100.0(4)
P3A F14A F17A 53.6(5)
P3A F17A F14A 58.1(5)
F18B P3B F13B 78.8(5)
F18B P3B F15B 86.7(4)
F13B P3B F15B 94.6(5)
F18B P3B F16B 172.1(5)
F13B P3B F16B 95.0(5)
F15B P3B F16B 89.0(4)
F18B P3B F14B 98.3(5)
F13B P3B F14B 177.0(5)
F15B P3B F14B 86.0(4)
F16B P3B F14B 87.9(4)
F18B P3B F17B 92.1(5)
F13B P3B F17B 69.9(5)
F15B P3B F17B 164.4(5)
F16B P3B F17B 90.3(4)
F14B P3B F17B 109.5(4)
O6S O3S O4S 106.5(7)
O2S O4S O1S 13.8(23)
O2S O4S O3S 125.1(19)
O1S O4S O3S 130.5(29)
O5S O6S O3S 138.1(7)

loop_
_geom_bond_atom_site_label_1
_geom_bond_atom_site_label_2
_geom_bond_distance
Dy1 O2 2.3096(15)
Dy1 O4 2.348(2)
Dy1 O1 2.3495(14)
Dy1 O3 2.4139(14)
Dy1 O5 2.427(2)
Dy1 N3 2.605(2)
Dy1 N4 2.640(2)
Dy1 N1 2.643(2)
Dy1 N2 2.654(2)
O1 C12 1.257(3)
O2 C22 1.263(2)
O3 C32 1.262(2)
O4 C42 1.254(3)
O5 H5C 0.78(3)
O5 H5D 0.74(4)
N1 C11 1.485(3)
N1 C1 1.490(3)
N1 C8 1.491(3)
N2 C21 1.482(3)
N2 C3 1.489(3)
N2 C2 1.490(3)
N3 C31 1.480(3)
N3 C4 1.491(3)
N3 C5 1.495(3)
N4 C41 1.479(3)
N4 C7 1.490(3)
N4 C6 1.491(3)
N5 C12 1.313(3)
N5 C13 1.459(3)
N5 H5 0.84(3)
N6 C22 1.307(3)
N6 C23 1.457(3)
N6 H6 0.80(3)
N7 C32 1.309(3)
N7 C33 1.461(3)
N7 H7 0.75(3)
N8 C42 1.315(3)
N8 C43 1.459(3)
N8 H8 0.89(4)
C1 C2 1.514(3)
C1 H1A 0.99(3)
C1 H1B 0.99(3)
C2 H2A 0.92(3)
C2 H2B 0.95(3)
C3 C4 1.520(3)
C3 H3A 0.97(3)
C3 H3B 0.99(3)
C4 H4A 0.97(3)
C4 H4B 0.95(3)
C5 C6 1.512(3)
C5 H5A 0.94(3)
C5 H5B 0.99(3)
C6 H6A 0.93(3)
C6 H6B 0.94(3)
C7 C8 1.514(3)
C7 H7A 0.96(3)
C7 H7B 0.90(3)
C8 H8A 1.00(3)
C8 H8B 0.95(3)
C11 C12 1.510(3)
C11 H11A 0.95(3)
C11 H11B 0.98(3)
C13 H13A 0.98(4)
C13 H13B 0.87(4)
C13 H13C 0.97(4)
C21 C22 1.519(3)
C21 H21A 1.02(3)
C21 H21B 0.97(3)
C23 H23A 0.89(4)
C23 H23B 0.98(5)
C23 H23C 0.92(4)
C31 C32 1.510(3)
C31 H31A 0.93(3)
C31 H31B 0.93(3)
C33 H33A 0.90(4)
C33 H33B 1.00(3)
C33 H33C 0.93(3)
C41 C42 1.509(3)
C41 H41A 0.97(3)
C41 H41B 0.98(3)
C43 H43A 0.89(5)
C43 H43B 0.87(5)
C43 H43C 0.92(4)
P1 F2A 1.553(11)
P1 F6A 1.553(7)
P1 F3 1.567(6)
P1 F1 1.568(4)
P1 F1A 1.593(8)
P1 F2 1.604(8)
P1 F6 1.606(5)
P1 F4 1.606(2)
P1 F5 1.607(2)
P1 F3A 1.613(10)
F1 F1A 0.760(8)
F1 F6A 1.659(10)
F1A F3 1.665(12)
F2 F2A 0.619(11)
F2A F6 1.710(12)
F3 F3A 0.637(10)
F6 F6A 0.740(8)
P2 F7 1.587(2)
P2 F8 1.593(2)
P2 F10 1.596(2)
P2 F12 1.601(2)
P2 F9 1.603(2)
P2 F11 1.609(2)
P3 F17 1.566(5)
P3 F13 1.576(7)
P3 F15 1.590(5)
P3 F16 1.598(5)
P3 F14 1.611(5)
P3 F18 1.638(5)
P3A F17A 1.437(12)
P3A F14A 1.517(7)
P3A F16A 1.576(7)
P3A F15A 1.591(7)
P3A F18A 1.674(9)
P3A F13A 1.699(8)
F14A F17A 1.658(13)
P3B F18B 1.431(9)
P3B F13B 1.479(10)
P3B F15B 1.541(7)
P3B F16B 1.577(7)
P3B F14B 1.681(8)
P3B F17B 1.692(8)
O1S O4S 1.06(5)
O2S O4S 0.78(2)
O3S O6S 1.597(13)
O3S O4S 1.79(2)
O5S O6S 1.370(13)

loop_
_geom_torsion_atom_site_label_1
_geom_torsion_atom_site_label_2
_geom_torsion_atom_site_label_3
_geom_torsion_atom_site_label_4
_geom_torsion
N1 C1 C2 N2 -58.6(2)
N2 C3 C4 N3 -58.1(2)
N3 C5 C6 N4 -59.9(2)
N4 C7 C8 N1 -58.1(2)
N1 C11 C12 O1 33.5(3)
N2 C21 C22 O2 29.8(3)
N3 C31 C32 O3 34.6(3)
N4 C41 C42 O4 24.5(3)
